data_1570854
loop_
_publ_author_name
'Jiang, Wen'
'Rajeshkumar, Thayalan'
'Guo, Mengyue'
'Lin, Yuejian'
'Maron, Laurent'
'Zhang, Lixin'

_publ_section_title
;
 Rare-earth metal ethylene and ethyne complexes.
;
_journal_issue 10
_journal_name_full 'Chemical science'
_journal_page_first 3495
_journal_page_last 3501
_journal_paper_doi 10.1039/d3sc06599e
_journal_volume 15
_journal_year 2024
_chemical_formula_moiety 'C49 H73 Al N3 Y'
_chemical_formula_sum 'C49 H66 Al N3 Y'
_chemical_formula_weight 812.93
_space_group_crystal_system monoclinic
_space_group_IT_number 14
_space_group_name_Hall '-P 2ybc'
_space_group_name_H-M_alt 'P 1 21/c 1'
_atom_sites_solution_hydrogens mixed
_atom_sites_solution_primary iterative
_audit_creation_date 2023-04-27
_audit_creation_method
;
Olex2 1.2
(compiled 2018.05.29 svn.r3508 for OlexSys, GUI svn.r5506)
;
_audit_update_record
;
2023-04-28 deposited with the CCDC.	2024-01-30 downloaded from the CCDC.
;
_cell_angle_alpha 90
_cell_angle_beta 99.503(3)
_cell_angle_gamma 90
_cell_formula_units_Z 4
_cell_length_a 11.4571(12)
_cell_length_b 19.681(3)
_cell_length_c 21.041(3)
_cell_measurement_reflns_used 6785
_cell_measurement_temperature 173(2)
_cell_measurement_theta_max 23.907
_cell_measurement_theta_min 2.291
_cell_volume 4679.4(11)
_computing_molecular_graphics 'Olex2 (Dolomanov et al., 2009)'
_computing_publication_material 'Olex2 (Dolomanov et al., 2009)'
_computing_structure_refinement 'ShelXL (Sheldrick, 2015)'
_computing_structure_solution 'olex2.solve (Bourhis et al., 2015)'
_diffrn_ambient_temperature 173.0
_diffrn_measured_fraction_theta_full 0.999
_diffrn_measured_fraction_theta_max 0.999
_diffrn_measurement_device_type 'Bruker APEX-II CCD'
_diffrn_measurement_method '\f and \w scans'
_diffrn_radiation_type MoK\a
_diffrn_radiation_wavelength 0.71073
_diffrn_reflns_av_R_equivalents 0.1745
_diffrn_reflns_av_unetI/netI 0.0607
_diffrn_reflns_Laue_measured_fraction_full 0.999
_diffrn_reflns_Laue_measured_fraction_max 0.999
_diffrn_reflns_limit_h_max 13
_diffrn_reflns_limit_h_min -13
_diffrn_reflns_limit_k_max 23
_diffrn_reflns_limit_k_min -23
_diffrn_reflns_limit_l_max 25
_diffrn_reflns_limit_l_min -25
_diffrn_reflns_number 92292
_diffrn_reflns_point_group_measured_fraction_full 0.999
_diffrn_reflns_point_group_measured_fraction_max 0.999
_diffrn_reflns_theta_full 25.242
_diffrn_reflns_theta_max 25.497
_diffrn_reflns_theta_min 1.963
_diffrn_standards_number 0
_exptl_absorpt_coefficient_mu 1.299
_exptl_absorpt_correction_T_max 0.7455
_exptl_absorpt_correction_T_min 0.6944
_exptl_absorpt_correction_type multi-scan
_exptl_absorpt_process_details
'SADABS-2016/2 (Bruker,2016/2) was used for absorption correction. wR2(int) was 0.0849 before and 0.0711 after correction. The Ratio of minimum to maximum transmission is 0.9315. The \l/2 correction factor is Not present.'
_exptl_crystal_colour colourless
_exptl_crystal_colour_primary colourless
_exptl_crystal_density_diffrn 1.154
_exptl_crystal_description block
_exptl_crystal_F_000 1732
_exptl_crystal_size_max 0.15
_exptl_crystal_size_mid 0.12
_exptl_crystal_size_min 0.08
_refine_diff_density_max 0.871
_refine_diff_density_min -0.450
_refine_diff_density_rms 0.055
_refine_ls_extinction_method none
_refine_ls_goodness_of_fit_ref 1.028
_refine_ls_hydrogen_treatment mixed
_refine_ls_matrix_type full
_refine_ls_number_parameters 547
_refine_ls_number_reflns 8690
_refine_ls_number_restraints 32
_refine_ls_restrained_S_all 1.031
_refine_ls_R_factor_all 0.0748
_refine_ls_R_factor_gt 0.0412
_refine_ls_shift/su_max 0.009
_refine_ls_shift/su_mean 0.000
_refine_ls_structure_factor_coef Fsqd
_refine_ls_weighting_details 'w=1/[\s^2^(Fo^2^)+(0.0542P)^2^+0.5352P] where P=(Fo^2^+2Fc^2^)/3'
_refine_ls_weighting_scheme calc
_refine_ls_wR_factor_gt 0.0974
_refine_ls_wR_factor_ref 0.1101
_reflns_Friedel_coverage 0.000
_reflns_number_gt 6014
_reflns_number_total 8690
_reflns_threshold_expression 'I > 2\s(I)'
_cod_data_source_file d3sc06599e2.cif
_cod_data_source_block mo_210917a_a
_cod_depositor_comments 'Adding full bibliography for 1570851--1570856.cif.'
_cod_original_cell_volume 4679.6(10)
_cod_database_code 1570854
_shelx_shelxl_version_number 2019/2
_shelx_space_group_comment
;
The symmetry employed for this shelxl refinement is uniquely defined
by the following loop, which should always be used as a source of
symmetry information in preference to the above space-group names.
They are only intended as comments.
;
_shelx_estimated_absorpt_t_max 0.903
_shelx_estimated_absorpt_t_min 0.829
_olex2_refinement_description
;
1. Fixed Uiso
 At 1.2 times of:
  All C(H) groups, All C(H,H) groups
 At 1.5 times of:
  All C(H,H,H) groups
2. Restrained distances
 C1-C2 = C1'-C2'
 1.53 with sigma of 0.005
3. Uiso/Uaniso restraints and constraints
Uanis(C1) \\sim Ueq, Uanis(C2) \\sim Ueq, Uanis(C1') \\sim Ueq, Uanis(C2')
\\sim Ueq, Uanis(C4) \\sim Ueq: with sigma of 0.02 and sigma for terminal atoms
of 0.04
4. Others
 Sof(C1')=Sof(H1'1)=Sof(H1'2)=Sof(C2')=Sof(H2'1)=Sof(H2'2)=Sof(H2'3)=1-FVAR(1)
 Sof(C1)=Sof(H1A)=Sof(H1B)=Sof(C2)=Sof(H2A)=Sof(H2B)=Sof(H2C)=FVAR(1)
5.a Ternary CH refined with riding coordinates:
 C18(H18), C21(H21), C30(H30), C33(H33)
5.b Secondary CH2 refined with riding coordinates:
 C1(H1A,H1B), C1'(H1'1,H1'2), C5(H5A,H5B), C7(H7A,H7B), C36(H36A,H36B),
 C43(H43A,H43B)
5.c Aromatic/amide H refined with riding coordinates:
 C14(H14), C15(H15), C16(H16), C26(H26), C27(H27), C28(H28), C38(H38),
 C39(H39), C40(H40), C41(H41), C42(H42), C45(H45), C46(H46), C47(H47), C48(H48),
  C49(H49)
5.d Idealised Me refined as rotating group:
 C2(H2A,H2B,H2C), C2'(H2'1,H2'2,H2'3), C6(H6A,H6B,H6C), C8(H8A,H8B,H8C),
 C10(H10A,H10B,H10C), C19(H19A,H19B,H19C), C20(H20A,H20B,H20C), C22(H22A,H22B,
 H22C), C23(H23A,H23B,H23C), C31(H31A,H31B,H31C), C32(H32A,H32B,H32C), C34(H34A,
 H34B,H34C), C35(H35A,H35B,H35C)
;
_olex2_submission_special_instructions 'No special instructions were received'

loop_
_space_group_symop_operation_xyz
'x, y, z'
'-x, y+1/2, -z+1/2'
'-x, -y, -z'
'x, -y-1/2, z-1/2'

loop_
_atom_site_label
_atom_site_type_symbol
_atom_site_fract_x
_atom_site_fract_y
_atom_site_fract_z
_atom_site_U_iso_or_equiv
_atom_site_adp_type
_atom_site_occupancy
_atom_site_site_symmetry_order
_atom_site_calc_flag
_atom_site_refinement_flags_posn
_atom_site_refinement_flags_adp
_atom_site_refinement_flags_occupancy
_atom_site_disorder_assembly
_atom_site_disorder_group
Y1 Y 0.80786(2) 0.29819(2) 0.37424(2) 0.03400(10) Uani 1 1 d . . . . .
Al1 Al 0.86888(8) 0.42523(5) 0.30410(5) 0.0473(3) Uani 1 1 d . . . . .
N2 N 0.78311(17) 0.27837(10) 0.47758(10) 0.0266(5) Uani 1 1 d . . . . .
N1 N 0.63112(18) 0.25441(10) 0.39986(10) 0.0269(5) Uani 1 1 d . . . . .
N3 N 0.63239(18) 0.20591(10) 0.50613(10) 0.0274(5) Uani 1 1 d . . . . .
C1 C 0.9431(8) 0.2212(3) 0.3433(4) 0.071(2) Uani 0.717(8) 1 d D U P A 1
H1A H 0.920072 0.218593 0.295939 0.085 Uiso 0.717(8) 1 calc R . P A 1
H1B H 1.018838 0.246455 0.350681 0.085 Uiso 0.717(8) 1 calc R . P A 1
C2 C 0.9791(7) 0.1494(3) 0.3623(3) 0.103(3) Uani 0.717(8) 1 d D U P A 1
H2A H 1.017183 0.148532 0.407587 0.154 Uiso 0.717(8) 1 calc GR . P A 1
H2B H 1.034804 0.132881 0.335140 0.154 Uiso 0.717(8) 1 calc GR . P A 1
H2C H 0.908902 0.120246 0.356584 0.154 Uiso 0.717(8) 1 calc GR . P A 1
C1' C 0.9095(12) 0.1959(9) 0.3499(10) 0.054(5) Uani 0.283(8) 1 d D U P A 2
H1'1 H 0.913774 0.164547 0.386981 0.065 Uiso 0.283(8) 1 calc R . P A 2
H1'2 H 0.861049 0.173438 0.312392 0.065 Uiso 0.283(8) 1 calc R . P A 2
C2' C 1.0339(13) 0.2054(9) 0.3350(10) 0.103(8) Uani 0.283(8) 1 d D U P A 2
H2'1 H 1.031758 0.237055 0.298881 0.154 Uiso 0.283(8) 1 calc GR . P A 2
H2'2 H 1.065077 0.161508 0.323579 0.154 Uiso 0.283(8) 1 calc GR . P A 2
H2'3 H 1.085132 0.223828 0.373032 0.154 Uiso 0.283(8) 1 calc GR . P A 2
C3 C 0.7146(4) 0.3671(3) 0.2788(2) 0.0727(13) Uani 1 1 d . . . . .
H3A H 0.682(3) 0.402(2) 0.244(2) 0.092(13) Uiso 1 1 d . . . . .
H3B H 0.654(4) 0.372(2) 0.305(2) 0.105(16) Uiso 1 1 d . . . . .
C4 C 0.7022(6) 0.3003(3) 0.2424(2) 0.100(2) Uani 1 1 d . U . . .
H4A H 0.779(4) 0.298(2) 0.216(2) 0.102(15) Uiso 1 1 d . . . . .
H4B H 0.717(3) 0.260(2) 0.269(2) 0.086(14) Uiso 1 1 d . . . . .
H4C H 0.624(4) 0.297(2) 0.219(3) 0.128(19) Uiso 1 1 d . . . . .
C5 C 0.8139(3) 0.51939(19) 0.3034(2) 0.0732(12) Uani 1 1 d . . . . .
H5A H 0.884452 0.548900 0.313551 0.088 Uiso 1 1 calc R . . . .
H5B H 0.775875 0.530290 0.258799 0.088 Uiso 1 1 calc R . . . .
C6 C 0.7274(4) 0.5394(2) 0.3485(2) 0.0925(15) Uani 1 1 d . . . . .
H6A H 0.658702 0.509056 0.341400 0.139 Uiso 1 1 calc GR . . . .
H6B H 0.701242 0.586384 0.339654 0.139 Uiso 1 1 calc GR . . . .
H6C H 0.767013 0.535642 0.393360 0.139 Uiso 1 1 calc GR . . . .
C7 C 0.9779(4) 0.4037(2) 0.2433(2) 0.0798(12) Uani 1 1 d . . . . .
H7A H 1.034606 0.369113 0.263947 0.096 Uiso 1 1 calc R . . . .
H7B H 0.930779 0.382066 0.204916 0.096 Uiso 1 1 calc R . . . .
C8 C 1.0477(4) 0.4597(2) 0.2203(3) 0.1032(17) Uani 1 1 d . . . . .
H8A H 0.993639 0.494446 0.198946 0.155 Uiso 1 1 calc GR . . . .
H8B H 1.095707 0.441609 0.189749 0.155 Uiso 1 1 calc GR . . . .
H8C H 1.099568 0.480000 0.257109 0.155 Uiso 1 1 calc GR . . . .
C9 C 0.9519(3) 0.39643(17) 0.39598(17) 0.0403(7) Uani 1 1 d . . . . .
H9A H 0.994(2) 0.3566(15) 0.3938(13) 0.037(8) Uiso 1 1 d . . . . .
H9B H 0.912(3) 0.3900(15) 0.4284(16) 0.046(9) Uiso 1 1 d . . . . .
C10 C 1.0412(3) 0.45471(18) 0.41578(19) 0.0635(10) Uani 1 1 d . . . . .
H10A H 1.090730 0.460799 0.382449 0.095 Uiso 1 1 calc GR . . . .
H10B H 1.091273 0.443367 0.456785 0.095 Uiso 1 1 calc GR . . . .
H10C H 0.997978 0.496865 0.420644 0.095 Uiso 1 1 calc GR . . . .
C11 C 0.6778(2) 0.24511(12) 0.46238(12) 0.0250(6) Uani 1 1 d . . . . .
C12 C 0.5222(2) 0.22733(13) 0.36553(12) 0.0286(6) Uani 1 1 d . . . . .
C13 C 0.4214(2) 0.27017(14) 0.35656(13) 0.0319(6) Uani 1 1 d . . . . .
C14 C 0.3145(3) 0.24447(15) 0.32438(14) 0.0406(7) Uani 1 1 d . . . . .
H14 H 0.245546 0.271983 0.320194 0.049 Uiso 1 1 calc R . . . .
C15 C 0.3067(3) 0.17979(16) 0.29841(15) 0.0483(8) Uani 1 1 d . . . . .
H15 H 0.232940 0.162759 0.277043 0.058 Uiso 1 1 calc R . . . .
C16 C 0.4063(3) 0.14070(15) 0.30387(14) 0.0435(8) Uani 1 1 d . . . . .
H16 H 0.401173 0.097053 0.284335 0.052 Uiso 1 1 calc R . . . .
C17 C 0.5158(2) 0.16257(13) 0.33718(13) 0.0330(6) Uani 1 1 d . . . . .
C18 C 0.6208(3) 0.11570(14) 0.34050(15) 0.0417(7) Uani 1 1 d . . . . .
H18 H 0.690527 0.138101 0.367179 0.050 Uiso 1 1 calc R . . . .
C19 C 0.5996(3) 0.04735(15) 0.37178(17) 0.0562(9) Uani 1 1 d . . . . .
H19A H 0.577430 0.055313 0.414191 0.084 Uiso 1 1 calc GR . . . .
H19B H 0.672229 0.020156 0.376763 0.084 Uiso 1 1 calc GR . . . .
H19C H 0.535732 0.022910 0.344378 0.084 Uiso 1 1 calc GR . . . .
C20 C 0.6506(3) 0.10253(19) 0.27308(17) 0.0645(10) Uani 1 1 d . . . . .
H20A H 0.584520 0.078753 0.246772 0.097 Uiso 1 1 calc GR . . . .
H20B H 0.722102 0.074489 0.276735 0.097 Uiso 1 1 calc GR . . . .
H20C H 0.664283 0.145929 0.252691 0.097 Uiso 1 1 calc GR . . . .
C21 C 0.4251(2) 0.34291(14) 0.38135(14) 0.0353(7) Uani 1 1 d . . . . .
H21 H 0.508066 0.352680 0.402627 0.042 Uiso 1 1 calc R . . . .
C22 C 0.3438(3) 0.35339(18) 0.43170(16) 0.0546(9) Uani 1 1 d . . . . .
H22A H 0.261239 0.346758 0.411404 0.082 Uiso 1 1 calc GR . . . .
H22B H 0.353999 0.399594 0.449080 0.082 Uiso 1 1 calc GR . . . .
H22C H 0.364220 0.320492 0.466732 0.082 Uiso 1 1 calc GR . . . .
C23 C 0.3934(3) 0.39342(15) 0.32593(15) 0.0482(8) Uani 1 1 d . . . . .
H23A H 0.445516 0.386245 0.294023 0.072 Uiso 1 1 calc GR . . . .
H23B H 0.403269 0.439884 0.342690 0.072 Uiso 1 1 calc GR . . . .
H23C H 0.310920 0.386479 0.305585 0.072 Uiso 1 1 calc GR . . . .
C24 C 0.8296(2) 0.30421(13) 0.54033(13) 0.0294(6) Uani 1 1 d . . . . .
C25 C 0.7662(2) 0.35287(13) 0.57031(13) 0.0337(7) Uani 1 1 d . . . . .
C26 C 0.8156(3) 0.37636(16) 0.63127(15) 0.0467(8) Uani 1 1 d . . . . .
H26 H 0.772732 0.408062 0.652490 0.056 Uiso 1 1 calc R . . . .
C27 C 0.9257(3) 0.35468(18) 0.66170(16) 0.0554(9) Uani 1 1 d . . . . .
H27 H 0.957105 0.370519 0.703703 0.067 Uiso 1 1 calc R . . . .
C28 C 0.9887(3) 0.31031(17) 0.63073(16) 0.0507(9) Uani 1 1 d . . . . .
H28 H 1.065333 0.296834 0.651175 0.061 Uiso 1 1 calc R . . . .
C29 C 0.9440(2) 0.28419(15) 0.57014(14) 0.0383(7) Uani 1 1 d . . . . .
C30 C 1.0174(2) 0.23376(17) 0.53903(16) 0.0471(8) Uani 1 1 d . . . . .
H30 H 0.968366 0.217761 0.497998 0.056 Uiso 1 1 calc R . . . .
C31 C 1.0505(3) 0.17138(18) 0.58207(19) 0.0603(10) Uani 1 1 d . . . . .
H31A H 1.100888 0.185512 0.622120 0.090 Uiso 1 1 calc GR . . . .
H31B H 1.093330 0.138659 0.559412 0.090 Uiso 1 1 calc GR . . . .
H31C H 0.978332 0.150162 0.592142 0.090 Uiso 1 1 calc GR . . . .
C32 C 1.1291(3) 0.2676(2) 0.52205(18) 0.0636(10) Uani 1 1 d . . . . .
H32A H 1.106424 0.306890 0.494106 0.095 Uiso 1 1 calc GR . . . .
H32B H 1.172220 0.234888 0.499547 0.095 Uiso 1 1 calc GR . . . .
H32C H 1.179856 0.282638 0.561657 0.095 Uiso 1 1 calc GR . . . .
C33 C 0.6506(2) 0.38312(14) 0.53570(14) 0.0359(7) Uani 1 1 d . . . . .
H33 H 0.603276 0.345266 0.512459 0.043 Uiso 1 1 calc R . . . .
C34 C 0.5745(3) 0.41608(16) 0.58078(17) 0.0538(9) Uani 1 1 d . . . . .
H34A H 0.612524 0.458079 0.598697 0.081 Uiso 1 1 calc GR . . . .
H34B H 0.566498 0.384650 0.615922 0.081 Uiso 1 1 calc GR . . . .
H34C H 0.496043 0.426588 0.556540 0.081 Uiso 1 1 calc GR . . . .
C35 C 0.6742(3) 0.43441(14) 0.48562(16) 0.0452(8) Uani 1 1 d . . . . .
H35A H 0.725551 0.470522 0.506569 0.068 Uiso 1 1 calc GR . . . .
H35B H 0.599092 0.454110 0.464592 0.068 Uiso 1 1 calc GR . . . .
H35C H 0.713142 0.411752 0.453316 0.068 Uiso 1 1 calc GR . . . .
C36 C 0.7103(2) 0.17320(13) 0.56039(13) 0.0306(6) Uani 1 1 d . . . . .
H36A H 0.673636 0.177751 0.599610 0.037 Uiso 1 1 calc R . . . .
H36B H 0.786645 0.197873 0.568210 0.037 Uiso 1 1 calc R . . . .
C37 C 0.7347(2) 0.09887(14) 0.55024(13) 0.0313(6) Uani 1 1 d . . . . .
C38 C 0.6952(3) 0.04942(15) 0.58800(15) 0.0426(7) Uani 1 1 d . . . . .
H38 H 0.646662 0.061756 0.618627 0.051 Uiso 1 1 calc R . . . .
C39 C 0.7259(3) -0.01843(17) 0.58166(19) 0.0604(10) Uani 1 1 d . . . . .
H39 H 0.698441 -0.052148 0.607946 0.072 Uiso 1 1 calc R . . . .
C40 C 0.7957(3) -0.03645(18) 0.5374(2) 0.0620(10) Uani 1 1 d . . . . .
H40 H 0.817391 -0.082668 0.533539 0.074 Uiso 1 1 calc R . . . .
C41 C 0.8347(3) 0.01202(19) 0.49839(19) 0.0598(10) Uani 1 1 d . . . . .
H41 H 0.882013 -0.000688 0.467267 0.072 Uiso 1 1 calc R . . . .
C42 C 0.8042(3) 0.07915(16) 0.50511(16) 0.0466(8) Uani 1 1 d . . . . .
H42 H 0.831242 0.112585 0.478378 0.056 Uiso 1 1 calc R . . . .
C43 C 0.5093(2) 0.18077(14) 0.49748(13) 0.0306(6) Uani 1 1 d . . . . .
H43A H 0.507549 0.132614 0.483752 0.037 Uiso 1 1 calc R . . . .
H43B H 0.460188 0.207221 0.462966 0.037 Uiso 1 1 calc R . . . .
C44 C 0.4574(2) 0.18658(13) 0.55867(12) 0.0273(6) Uani 1 1 d . . . . .
C45 C 0.4066(2) 0.13087(14) 0.58346(14) 0.0339(6) Uani 1 1 d . . . . .
H45 H 0.405863 0.088151 0.562378 0.041 Uiso 1 1 calc R . . . .
C46 C 0.3570(3) 0.13706(16) 0.63887(16) 0.0455(8) Uani 1 1 d . . . . .
H46 H 0.321738 0.098634 0.655410 0.055 Uiso 1 1 calc R . . . .
C47 C 0.3584(3) 0.19863(16) 0.67017(14) 0.0422(7) Uani 1 1 d . . . . .
H47 H 0.324332 0.202675 0.708221 0.051 Uiso 1 1 calc R . . . .
C48 C 0.4091(2) 0.25396(15) 0.64616(14) 0.0396(7) Uani 1 1 d . . . . .
H48 H 0.410692 0.296438 0.667726 0.047 Uiso 1 1 calc R . . . .
C49 C 0.4575(2) 0.24806(14) 0.59095(14) 0.0363(7) Uani 1 1 d . . . . .
H49 H 0.491836 0.286860 0.574509 0.044 Uiso 1 1 calc R . . . .

loop_
_atom_site_aniso_label
_atom_site_aniso_U_11
_atom_site_aniso_U_22
_atom_site_aniso_U_33
_atom_site_aniso_U_23
_atom_site_aniso_U_13
_atom_site_aniso_U_12
Y1 0.03769(16) 0.03684(16) 0.02888(16) 0.00204(13) 0.00966(11) -0.00328(13)
Al1 0.0440(5) 0.0498(6) 0.0474(6) 0.0195(5) 0.0057(4) -0.0034(4)
N2 0.0292(11) 0.0262(12) 0.0248(12) -0.0012(9) 0.0053(9) -0.0039(9)
N1 0.0351(12) 0.0251(12) 0.0208(12) -0.0007(9) 0.0052(9) -0.0043(9)
N3 0.0306(11) 0.0263(11) 0.0250(12) 0.0037(10) 0.0039(9) -0.0034(9)
C1 0.093(6) 0.042(4) 0.092(5) -0.007(4) 0.058(4) -0.005(4)
C2 0.115(6) 0.102(6) 0.107(6) 0.038(4) 0.065(5) 0.057(5)
C1' 0.057(8) 0.051(12) 0.060(9) -0.016(8) 0.025(7) -0.006(8)
C2' 0.073(11) 0.099(14) 0.143(17) -0.076(12) 0.038(10) -0.032(9)
C3 0.055(2) 0.104(4) 0.054(3) 0.040(3) -0.009(2) -0.022(2)
C4 0.115(4) 0.135(5) 0.040(3) 0.012(3) -0.016(3) -0.076(4)
C5 0.071(3) 0.065(3) 0.086(3) 0.038(2) 0.022(2) 0.018(2)
C6 0.106(3) 0.088(3) 0.091(4) 0.038(3) 0.042(3) 0.043(3)
C7 0.103(3) 0.080(3) 0.065(3) 0.012(2) 0.040(2) -0.009(2)
C8 0.111(4) 0.090(3) 0.128(5) -0.003(3) 0.075(3) -0.019(3)
C9 0.0351(16) 0.0398(19) 0.047(2) 0.0061(15) 0.0096(15) -0.0023(14)
C10 0.056(2) 0.056(2) 0.075(3) 0.000(2) -0.0004(19) -0.0167(18)
C11 0.0297(13) 0.0195(13) 0.0261(15) -0.0028(11) 0.0057(11) 0.0039(10)
C12 0.0408(15) 0.0264(14) 0.0193(14) -0.0013(11) 0.0074(11) -0.0096(12)
C13 0.0393(15) 0.0324(15) 0.0233(15) 0.0019(12) 0.0035(12) -0.0040(12)
C14 0.0396(16) 0.0438(19) 0.0351(18) 0.0095(14) -0.0036(13) -0.0032(14)
C15 0.056(2) 0.0450(19) 0.0374(19) 0.0081(15) -0.0122(15) -0.0207(16)
C16 0.065(2) 0.0298(16) 0.0318(18) 0.0017(13) -0.0045(15) -0.0148(15)
C17 0.0502(17) 0.0261(15) 0.0222(15) 0.0015(12) 0.0042(12) -0.0081(13)
C18 0.0577(19) 0.0295(16) 0.0381(18) -0.0067(13) 0.0086(15) -0.0037(14)
C19 0.084(3) 0.0291(17) 0.055(2) -0.0014(16) 0.0116(19) 0.0065(17)
C20 0.089(3) 0.059(2) 0.052(2) -0.0099(19) 0.030(2) -0.001(2)
C21 0.0393(16) 0.0330(16) 0.0330(17) -0.0026(13) 0.0045(13) 0.0025(12)
C22 0.059(2) 0.063(2) 0.044(2) -0.0041(17) 0.0146(16) 0.0111(17)
C23 0.068(2) 0.0296(16) 0.047(2) -0.0022(15) 0.0081(16) 0.0025(15)
C24 0.0329(14) 0.0286(15) 0.0262(15) 0.0014(12) 0.0036(11) -0.0081(12)
C25 0.0453(16) 0.0280(15) 0.0287(16) -0.0036(12) 0.0087(13) -0.0123(13)
C26 0.064(2) 0.0428(18) 0.0338(18) -0.0113(14) 0.0101(16) -0.0155(16)
C27 0.069(2) 0.062(2) 0.0307(19) -0.0052(17) -0.0053(17) -0.0260(19)
C28 0.0421(18) 0.065(2) 0.040(2) 0.0060(17) -0.0079(15) -0.0140(16)
C29 0.0340(15) 0.0422(18) 0.0372(18) 0.0065(13) 0.0013(13) -0.0097(13)
C30 0.0298(15) 0.063(2) 0.047(2) 0.0074(17) 0.0017(14) 0.0037(15)
C31 0.0462(19) 0.062(2) 0.071(3) 0.014(2) 0.0071(17) 0.0083(17)
C32 0.0349(17) 0.094(3) 0.061(3) 0.026(2) 0.0076(16) 0.0045(18)
C33 0.0449(16) 0.0246(15) 0.0395(18) -0.0078(13) 0.0112(13) -0.0039(12)
C34 0.066(2) 0.0379(18) 0.061(2) -0.0203(16) 0.0205(18) -0.0018(16)
C35 0.0542(19) 0.0280(16) 0.054(2) 0.0029(15) 0.0100(16) -0.0015(14)
C36 0.0335(14) 0.0297(14) 0.0274(15) 0.0034(12) 0.0017(12) -0.0003(12)
C37 0.0310(14) 0.0306(15) 0.0315(16) 0.0017(12) 0.0030(12) 0.0011(11)
C38 0.0490(18) 0.0358(17) 0.044(2) 0.0077(14) 0.0108(14) -0.0003(14)
C39 0.078(3) 0.0337(19) 0.069(3) 0.0171(17) 0.010(2) 0.0020(17)
C40 0.066(2) 0.037(2) 0.077(3) -0.0049(19) -0.005(2) 0.0170(17)
C41 0.055(2) 0.058(2) 0.068(3) -0.017(2) 0.0150(18) 0.0140(18)
C42 0.0501(18) 0.0447(19) 0.048(2) 0.0021(15) 0.0154(15) 0.0009(15)
C43 0.0345(14) 0.0296(15) 0.0279(15) 0.0018(12) 0.0060(12) -0.0042(11)
C44 0.0283(13) 0.0304(15) 0.0221(14) 0.0027(11) 0.0013(11) -0.0013(11)
C45 0.0392(15) 0.0284(15) 0.0357(17) -0.0012(13) 0.0112(13) -0.0004(12)
C46 0.0531(19) 0.0411(19) 0.048(2) 0.0104(15) 0.0241(16) 0.0003(15)
C47 0.0455(17) 0.053(2) 0.0305(17) 0.0036(15) 0.0139(13) 0.0118(15)
C48 0.0458(17) 0.0361(17) 0.0354(18) -0.0062(14) 0.0026(14) 0.0062(14)
C49 0.0442(16) 0.0304(16) 0.0352(18) -0.0010(13) 0.0088(13) -0.0040(13)

loop_
_atom_type_symbol
_atom_type_description
_atom_type_scat_dispersion_real
_atom_type_scat_dispersion_imag
_atom_type_scat_source
C C 0.0033 0.0016 'International Tables Vol C Tables 4.2.6.8 and 6.1.1.4'
H H 0.0000 0.0000 'International Tables Vol C Tables 4.2.6.8 and 6.1.1.4'
Al Al 0.0645 0.0514 'International Tables Vol C Tables 4.2.6.8 and 6.1.1.4'
N N 0.0061 0.0033 'International Tables Vol C Tables 4.2.6.8 and 6.1.1.4'
Y Y -2.7962 3.5667 'International Tables Vol C Tables 4.2.6.8 and 6.1.1.4'

loop_
_geom_angle_atom_site_label_1
_geom_angle_atom_site_label_2
_geom_angle_atom_site_label_3
_geom_angle
_geom_angle_site_symmetry_1
_geom_angle_site_symmetry_3
_geom_angle_publ_flag
Al1 Y1 H3B 56.5(10) . . ?
Al1 Y1 H4B 84.9(10) . . ?
Al1 Y1 H9A 54.6(7) . . ?
Al1 Y1 H9B 57.7(8) . . ?
N2 Y1 Al1 132.85(6) . . ?
N2 Y1 N1 57.84(7) . . ?
N2 Y1 C1 110.4(2) . . ?
N2 Y1 C1' 101.5(5) . . ?
N2 Y1 C3 138.95(13) . . ?
N2 Y1 H3B 117.4(11) . . ?
N2 Y1 C4 146.87(13) . . ?
N2 Y1 H4B 136.2(10) . . ?
N2 Y1 C9 97.97(10) . . ?
N2 Y1 H9A 99.6(7) . . ?
N2 Y1 H9B 78.6(8) . . ?
N2 Y1 C11 29.33(7) . . ?
N1 Y1 Al1 133.63(5) . . ?
N1 Y1 C1' 101.9(3) . . ?
N1 Y1 C3 96.48(11) . . ?
N1 Y1 H3B 78.3(11) . . ?
N1 Y1 C4 89.14(13) . . ?
N1 Y1 H4B 80.6(10) . . ?
N1 Y1 C9 143.19(10) . . ?
N1 Y1 H9A 156.2(7) . . ?
N1 Y1 H9B 124.1(8) . . ?
N1 Y1 C11 29.10(7) . . ?
C1 Y1 Al1 100.50(16) . . ?
C1 Y1 N1 117.61(18) . . ?
C1 Y1 C3 110.0(2) . . ?
C1 Y1 H3B 129.8(11) . . ?
C1 Y1 C4 86.1(3) . . ?
C1 Y1 H4B 75.3(10) . . ?
C1 Y1 C9 95.9(2) . . ?
C1 Y1 H9A 75.3(7) . . ?
C1 Y1 H9B 109.0(8) . . ?
C1 Y1 C11 113.38(17) . . ?
C1' Y1 Al1 115.0(4) . . ?
C1' Y1 C3 115.8(5) . . ?
C1' Y1 H3B 131.6(11) . . ?
C1' Y1 C4 87.0(5) . . ?
C1' Y1 H4B 72.2(11) . . ?
C1' Y1 C9 110.5(3) . . ?
C1' Y1 H9A 89.4(8) . . ?
C1' Y1 H9B 121.1(8) . . ?
C1' Y1 C11 99.1(4) . . ?
C3 Y1 Al1 43.10(9) . . ?
C3 Y1 H3B 22.0(10) . . ?
C3 Y1 C4 32.22(17) . . ?
C3 Y1 H4B 51.1(10) . . ?
C3 Y1 C9 84.88(12) . . ?
C3 Y1 H9A 97.3(7) . . ?
C3 Y1 H9B 95.0(8) . . ?
C3 Y1 C11 122.32(11) . . ?
H3B Y1 H4B 60.0(14) . . ?
H3B Y1 H9A 109.8(13) . . ?
H3B Y1 H9B 95.1(12) . . ?
C4 Y1 Al1 66.99(11) . . ?
C4 Y1 H3B 44.8(11) . . ?
C4 Y1 H4B 19.3(10) . . ?
C4 Y1 H9A 112.6(7) . . ?
C4 Y1 H9B 124.2(8) . . ?
H4B Y1 H9A 123.1(12) . . ?
H4B Y1 H9B 142.6(13) . . ?
C9 Y1 Al1 42.75(8) . . ?
C9 Y1 H3B 92.2(10) . . ?
C9 Y1 C4 108.99(13) . . ?
C9 Y1 H4B 125.2(10) . . ?
C9 Y1 H9A 21.4(7) . . ?
C9 Y1 H9B 20.5(8) . . ?
C9 Y1 C11 125.00(10) . . ?
H9A Y1 H9B 35.2(9) . . ?
C11 Y1 Al1 145.81(5) . . ?
C11 Y1 H3B 101.4(11) . . ?
C11 Y1 C4 118.07(12) . . ?
C11 Y1 H4B 107.3(10) . . ?
C11 Y1 H9A 128.9(7) . . ?
C11 Y1 H9B 104.6(8) . . ?
C3 Al1 Y1 54.83(11) . . ?
C5 Al1 Y1 133.04(12) . . ?
C5 Al1 C3 104.92(19) . . ?
C5 Al1 C7 115.83(17) . . ?
C5 Al1 C9 111.19(17) . . ?
C7 Al1 Y1 110.97(13) . . ?
C7 Al1 C3 108.3(2) . . ?
C7 Al1 C9 107.53(17) . . ?
C9 Al1 Y1 55.51(9) . . ?
C9 Al1 C3 108.85(14) . . ?
C11 N2 Y1 95.93(15) . . ?
C11 N2 C24 124.5(2) . . ?
C24 N2 Y1 137.26(16) . . ?
C11 N1 Y1 93.18(15) . . ?
C11 N1 C12 127.7(2) . . ?
C12 N1 Y1 137.07(16) . . ?
C11 N3 C36 121.2(2) . . ?
C11 N3 C43 124.6(2) . . ?
C36 N3 C43 113.1(2) . . ?
Y1 C1 H1A 103.6 . . ?
Y1 C1 H1B 103.6 . . ?
H1A C1 H1B 105.3 . . ?
C2 C1 Y1 134.4(5) . . ?
C2 C1 H1A 103.6 . . ?
C2 C1 H1B 103.6 . . ?
C1 C2 H2A 109.5 . . ?
C1 C2 H2B 109.5 . . ?
C1 C2 H2C 109.5 . . ?
H2A C2 H2B 109.5 . . ?
H2A C2 H2C 109.5 . . ?
H2B C2 H2C 109.5 . . ?
Y1 C1' H1'1 108.3 . . ?
Y1 C1' H1'2 108.3 . . ?
H1'1 C1' H1'2 107.4 . . ?
C2' C1' Y1 116.1(12) . . ?
C2' C1' H1'1 108.3 . . ?
C2' C1' H1'2 108.3 . . ?
C1' C2' H2'1 109.5 . . ?
C1' C2' H2'2 109.5 . . ?
C1' C2' H2'3 109.5 . . ?
H2'1 C2' H2'2 109.5 . . ?
H2'1 C2' H2'3 109.5 . . ?
H2'2 C2' H2'3 109.5 . . ?
Y1 C3 H3A 171(2) . . ?
Y1 C3 H3B 80(3) . . ?
Al1 C3 Y1 82.07(12) . . ?
Al1 C3 H3A 90(2) . . ?
Al1 C3 H3B 117(3) . . ?
H3A C3 H3B 98(3) . . ?
C4 C3 Y1 85.8(3) . . ?
C4 C3 Al1 127.2(4) . . ?
C4 C3 H3A 103(2) . . ?
C4 C3 H3B 111(3) . . ?
Y1 C4 H4A 104(2) . . ?
Y1 C4 H4B 54(2) . . ?
Y1 C4 H4C 136(3) . . ?
C3 C4 Y1 62.0(2) . . ?
C3 C4 H4A 106(2) . . ?
C3 C4 H4B 115(2) . . ?
C3 C4 H4C 109(3) . . ?
H4A C4 H4B 100(3) . . ?
H4A C4 H4C 119(4) . . ?
H4B C4 H4C 108(4) . . ?
Al1 C5 H5A 107.7 . . ?
Al1 C5 H5B 107.7 . . ?
H5A C5 H5B 107.1 . . ?
C6 C5 Al1 118.6(3) . . ?
C6 C5 H5A 107.7 . . ?
C6 C5 H5B 107.7 . . ?
C5 C6 H6A 109.5 . . ?
C5 C6 H6B 109.5 . . ?
C5 C6 H6C 109.5 . . ?
H6A C6 H6B 109.5 . . ?
H6A C6 H6C 109.5 . . ?
H6B C6 H6C 109.5 . . ?
Al1 C7 H7A 107.6 . . ?
Al1 C7 H7B 107.6 . . ?
H7A C7 H7B 107.0 . . ?
C8 C7 Al1 118.8(3) . . ?
C8 C7 H7A 107.6 . . ?
C8 C7 H7B 107.6 . . ?
C7 C8 H8A 109.5 . . ?
C7 C8 H8B 109.5 . . ?
C7 C8 H8C 109.5 . . ?
H8A C8 H8B 109.5 . . ?
H8A C8 H8C 109.5 . . ?
H8B C8 H8C 109.5 . . ?
Y1 C9 H9A 71.2(16) . . ?
Y1 C9 H9B 68(2) . . ?
Al1 C9 Y1 81.74(10) . . ?
Al1 C9 H9A 110.3(18) . . ?
Al1 C9 H9B 122(2) . . ?
H9A C9 H9B 105(3) . . ?
C10 C9 Y1 174.8(3) . . ?
C10 C9 Al1 103.2(2) . . ?
C10 C9 H9A 108.1(17) . . ?
C10 C9 H9B 107(2) . . ?
C9 C10 H10A 109.5 . . ?
C9 C10 H10B 109.5 . . ?
C9 C10 H10C 109.5 . . ?
H10A C10 H10B 109.5 . . ?
H10A C10 H10C 109.5 . . ?
H10B C10 H10C 109.5 . . ?
N2 C11 Y1 54.74(13) . . ?
N2 C11 N3 122.2(2) . . ?
N1 C11 Y1 57.72(13) . . ?
N1 C11 N2 110.9(2) . . ?
N1 C11 N3 126.8(2) . . ?
N3 C11 Y1 165.99(17) . . ?
C13 C12 N1 117.9(2) . . ?
C17 C12 N1 122.0(2) . . ?
C17 C12 C13 120.0(2) . . ?
C12 C13 C21 122.5(2) . . ?
C14 C13 C12 118.7(3) . . ?
C14 C13 C21 118.7(2) . . ?
C13 C14 H14 119.3 . . ?
C15 C14 C13 121.4(3) . . ?
C15 C14 H14 119.3 . . ?
C14 C15 H15 120.4 . . ?
C16 C15 C14 119.1(3) . . ?
C16 C15 H15 120.4 . . ?
C15 C16 H16 118.8 . . ?
C15 C16 C17 122.4(3) . . ?
C17 C16 H16 118.8 . . ?
C12 C17 C18 123.4(2) . . ?
C16 C17 C12 118.1(3) . . ?
C16 C17 C18 118.5(2) . . ?
C17 C18 H18 108.3 . . ?
C17 C18 C19 112.0(3) . . ?
C17 C18 C20 111.0(3) . . ?
C19 C18 H18 108.3 . . ?
C19 C18 C20 108.9(3) . . ?
C20 C18 H18 108.3 . . ?
C18 C19 H19A 109.5 . . ?
C18 C19 H19B 109.5 . . ?
C18 C19 H19C 109.5 . . ?
H19A C19 H19B 109.5 . . ?
H19A C19 H19C 109.5 . . ?
H19B C19 H19C 109.5 . . ?
C18 C20 H20A 109.5 . . ?
C18 C20 H20B 109.5 . . ?
C18 C20 H20C 109.5 . . ?
H20A C20 H20B 109.5 . . ?
H20A C20 H20C 109.5 . . ?
H20B C20 H20C 109.5 . . ?
C13 C21 H21 107.8 . . ?
C13 C21 C22 112.1(2) . . ?
C13 C21 C23 111.1(2) . . ?
C22 C21 H21 107.8 . . ?
C23 C21 H21 107.8 . . ?
C23 C21 C22 110.1(3) . . ?
C21 C22 H22A 109.5 . . ?
C21 C22 H22B 109.5 . . ?
C21 C22 H22C 109.5 . . ?
H22A C22 H22B 109.5 . . ?
H22A C22 H22C 109.5 . . ?
H22B C22 H22C 109.5 . . ?
C21 C23 H23A 109.5 . . ?
C21 C23 H23B 109.5 . . ?
C21 C23 H23C 109.5 . . ?
H23A C23 H23B 109.5 . . ?
H23A C23 H23C 109.5 . . ?
H23B C23 H23C 109.5 . . ?
C25 C24 N2 120.8(2) . . ?
C25 C24 C29 119.9(3) . . ?
C29 C24 N2 119.1(2) . . ?
C24 C25 C33 121.5(2) . . ?
C26 C25 C24 118.4(3) . . ?
C26 C25 C33 120.0(3) . . ?
C25 C26 H26 119.2 . . ?
C27 C26 C25 121.7(3) . . ?
C27 C26 H26 119.2 . . ?
C26 C27 H27 120.4 . . ?
C28 C27 C26 119.3(3) . . ?
C28 C27 H27 120.4 . . ?
C27 C28 H28 119.0 . . ?
C27 C28 C29 122.1(3) . . ?
C29 C28 H28 119.0 . . ?
C24 C29 C30 122.0(3) . . ?
C28 C29 C24 118.5(3) . . ?
C28 C29 C30 119.4(3) . . ?
C29 C30 H30 107.8 . . ?
C29 C30 C31 111.7(3) . . ?
C29 C30 C32 111.0(3) . . ?
C31 C30 H30 107.8 . . ?
C31 C30 C32 110.5(2) . . ?
C32 C30 H30 107.8 . . ?
C30 C31 H31A 109.5 . . ?
C30 C31 H31B 109.5 . . ?
C30 C31 H31C 109.5 . . ?
H31A C31 H31B 109.5 . . ?
H31A C31 H31C 109.5 . . ?
H31B C31 H31C 109.5 . . ?
C30 C32 H32A 109.5 . . ?
C30 C32 H32B 109.5 . . ?
C30 C32 H32C 109.5 . . ?
H32A C32 H32B 109.5 . . ?
H32A C32 H32C 109.5 . . ?
H32B C32 H32C 109.5 . . ?
C25 C33 H33 107.5 . . ?
C25 C33 C34 114.0(3) . . ?
C34 C33 H33 107.5 . . ?
C35 C33 C25 110.6(2) . . ?
C35 C33 H33 107.5 . . ?
C35 C33 C34 109.5(2) . . ?
C33 C34 H34A 109.5 . . ?
C33 C34 H34B 109.5 . . ?
C33 C34 H34C 109.5 . . ?
H34A C34 H34B 109.5 . . ?
H34A C34 H34C 109.5 . . ?
H34B C34 H34C 109.5 . . ?
C33 C35 H35A 109.5 . . ?
C33 C35 H35B 109.5 . . ?
C33 C35 H35C 109.5 . . ?
H35A C35 H35B 109.5 . . ?
H35A C35 H35C 109.5 . . ?
H35B C35 H35C 109.5 . . ?
N3 C36 H36A 108.6 . . ?
N3 C36 H36B 108.6 . . ?
N3 C36 C37 114.5(2) . . ?
H36A C36 H36B 107.6 . . ?
C37 C36 H36A 108.6 . . ?
C37 C36 H36B 108.6 . . ?
C38 C37 C36 121.1(3) . . ?
C38 C37 C42 118.4(3) . . ?
C42 C37 C36 120.4(3) . . ?
C37 C38 H38 119.7 . . ?
C37 C38 C39 120.6(3) . . ?
C39 C38 H38 119.7 . . ?
C38 C39 H39 120.1 . . ?
C40 C39 C38 119.8(3) . . ?
C40 C39 H39 120.1 . . ?
C39 C40 H40 119.7 . . ?
C39 C40 C41 120.5(3) . . ?
C41 C40 H40 119.7 . . ?
C40 C41 H41 120.4 . . ?
C42 C41 C40 119.3(3) . . ?
C42 C41 H41 120.4 . . ?
C37 C42 H42 119.3 . . ?
C41 C42 C37 121.3(3) . . ?
C41 C42 H42 119.3 . . ?
N3 C43 H43A 109.2 . . ?
N3 C43 H43B 109.2 . . ?
N3 C43 C44 111.8(2) . . ?
H43A C43 H43B 107.9 . . ?
C44 C43 H43A 109.2 . . ?
C44 C43 H43B 109.2 . . ?
C45 C44 C43 120.7(2) . . ?
C45 C44 C49 118.2(3) . . ?
C49 C44 C43 121.0(2) . . ?
C44 C45 H45 119.8 . . ?
C44 C45 C46 120.3(3) . . ?
C46 C45 H45 119.8 . . ?
C45 C46 H46 119.8 . . ?
C47 C46 C45 120.4(3) . . ?
C47 C46 H46 119.8 . . ?
C46 C47 H47 120.2 . . ?
C48 C47 C46 119.7(3) . . ?
C48 C47 H47 120.2 . . ?
C47 C48 H48 120.0 . . ?
C47 C48 C49 120.0(3) . . ?
C49 C48 H48 120.0 . . ?
C44 C49 H49 119.3 . . ?
C48 C49 C44 121.3(3) . . ?
C48 C49 H49 119.3 . . ?

loop_
_geom_bond_atom_site_label_1
_geom_bond_atom_site_label_2
_geom_bond_distance
_geom_bond_site_symmetry_2
_geom_bond_publ_flag
Y1 Al1 3.0429(10) . ?
Y1 N2 2.272(2) . ?
Y1 N1 2.344(2) . ?
Y1 C1 2.335(7) . ?
Y1 C1' 2.423(17) . ?
Y1 C3 2.512(4) . ?
Y1 H3B 2.54(4) . ?
Y1 C4 2.838(5) . ?
Y1 H4B 2.40(4) . ?
Y1 C9 2.534(3) . ?
Y1 H9A 2.40(3) . ?
Y1 H9B 2.35(3) . ?
Y1 C11 2.768(3) . ?
Al1 C3 2.099(4) . ?
Al1 C5 1.957(4) . ?
Al1 C7 1.976(4) . ?
Al1 C9 2.087(3) . ?
N2 C11 1.363(3) . ?
N2 C24 1.433(3) . ?
N1 C11 1.348(3) . ?
N1 C12 1.437(3) . ?
N3 C11 1.368(3) . ?
N3 C36 1.476(3) . ?
N3 C43 1.477(3) . ?
C1 H1A 0.9900 . ?
C1 H1B 0.9900 . ?
C1 C2 1.506(4) . ?
C2 H2A 0.9800 . ?
C2 H2B 0.9800 . ?
C2 H2C 0.9800 . ?
C1' H1'1 0.9900 . ?
C1' H1'2 0.9900 . ?
C1' C2' 1.520(5) . ?
C2' H2'1 0.9800 . ?
C2' H2'2 0.9800 . ?
C2' H2'3 0.9800 . ?
C3 H3A 1.02(4) . ?
C3 H3B 0.96(4) . ?
C3 C4 1.517(7) . ?
C4 H4A 1.11(5) . ?
C4 H4B 0.98(4) . ?
C4 H4C 0.95(5) . ?
C5 H5A 0.9900 . ?
C5 H5B 0.9900 . ?
C5 C6 1.533(5) . ?
C6 H6A 0.9800 . ?
C6 H6B 0.9800 . ?
C6 H6C 0.9800 . ?
C7 H7A 0.9900 . ?
C7 H7B 0.9900 . ?
C7 C8 1.489(5) . ?
C8 H8A 0.9800 . ?
C8 H8B 0.9800 . ?
C8 H8C 0.9800 . ?
C9 H9A 0.93(3) . ?
C9 H9B 0.89(3) . ?
C9 C10 1.547(4) . ?
C10 H10A 0.9800 . ?
C10 H10B 0.9800 . ?
C10 H10C 0.9800 . ?
C12 C13 1.417(4) . ?
C12 C17 1.404(4) . ?
C13 C14 1.393(4) . ?
C13 C21 1.522(4) . ?
C14 H14 0.9500 . ?
C14 C15 1.382(4) . ?
C15 H15 0.9500 . ?
C15 C16 1.366(4) . ?
C16 H16 0.9500 . ?
C16 C17 1.399(4) . ?
C17 C18 1.508(4) . ?
C18 H18 1.0000 . ?
C18 C19 1.534(4) . ?
C18 C20 1.535(4) . ?
C19 H19A 0.9800 . ?
C19 H19B 0.9800 . ?
C19 H19C 0.9800 . ?
C20 H20A 0.9800 . ?
C20 H20B 0.9800 . ?
C20 H20C 0.9800 . ?
C21 H21 1.0000 . ?
C21 C22 1.536(4) . ?
C21 C23 1.530(4) . ?
C22 H22A 0.9800 . ?
C22 H22B 0.9800 . ?
C22 H22C 0.9800 . ?
C23 H23A 0.9800 . ?
C23 H23B 0.9800 . ?
C23 H23C 0.9800 . ?
C24 C25 1.413(4) . ?
C24 C29 1.413(4) . ?
C25 C26 1.393(4) . ?
C25 C33 1.523(4) . ?
C26 H26 0.9500 . ?
C26 C27 1.384(4) . ?
C27 H27 0.9500 . ?
C27 C28 1.365(5) . ?
C28 H28 0.9500 . ?
C28 C29 1.391(4) . ?
C29 C30 1.517(4) . ?
C30 H30 1.0000 . ?
C30 C31 1.535(4) . ?
C30 C32 1.536(4) . ?
C31 H31A 0.9800 . ?
C31 H31B 0.9800 . ?
C31 H31C 0.9800 . ?
C32 H32A 0.9800 . ?
C32 H32B 0.9800 . ?
C32 H32C 0.9800 . ?
C33 H33 1.0000 . ?
C33 C34 1.534(4) . ?
C33 C35 1.516(4) . ?
C34 H34A 0.9800 . ?
C34 H34B 0.9800 . ?
C34 H34C 0.9800 . ?
C35 H35A 0.9800 . ?
C35 H35B 0.9800 . ?
C35 H35C 0.9800 . ?
C36 H36A 0.9900 . ?
C36 H36B 0.9900 . ?
C36 C37 1.511(4) . ?
C37 C38 1.379(4) . ?
C37 C42 1.392(4) . ?
C38 H38 0.9500 . ?
C38 C39 1.393(4) . ?
C39 H39 0.9500 . ?
C39 C40 1.371(5) . ?
C40 H40 0.9500 . ?
C40 C41 1.380(5) . ?
C41 H41 0.9500 . ?
C41 C42 1.380(4) . ?
C42 H42 0.9500 . ?
C43 H43A 0.9900 . ?
C43 H43B 0.9900 . ?
C43 C44 1.509(4) . ?
C44 C45 1.383(4) . ?
C44 C49 1.387(4) . ?
C45 H45 0.9500 . ?
C45 C46 1.385(4) . ?
C46 H46 0.9500 . ?
C46 C47 1.378(4) . ?
C47 H47 0.9500 . ?
C47 C48 1.369(4) . ?
C48 H48 0.9500 . ?
C48 C49 1.373(4) . ?
C49 H49 0.9500 . ?

loop_
_geom_torsion_atom_site_label_1
_geom_torsion_atom_site_label_2
_geom_torsion_atom_site_label_3
_geom_torsion_atom_site_label_4
_geom_torsion
_geom_torsion_site_symmetry_1
_geom_torsion_site_symmetry_2
_geom_torsion_site_symmetry_3
_geom_torsion_site_symmetry_4
_geom_torsion_publ_flag
Y1 N2 C11 N1 -14.0(2) . . . . ?
Y1 N2 C11 N3 163.5(2) . . . . ?
Y1 N2 C24 C25 98.9(3) . . . . ?
Y1 N2 C24 C29 -76.5(3) . . . . ?
Y1 N1 C11 N2 13.5(2) . . . . ?
Y1 N1 C11 N3 -163.9(2) . . . . ?
Y1 N1 C12 C13 -101.9(3) . . . . ?
Y1 N1 C12 C17 73.3(3) . . . . ?
Al1 C3 C4 Y1 76.7(3) . . . . ?
N2 C24 C25 C26 -179.9(2) . . . . ?
N2 C24 C25 C33 -4.1(4) . . . . ?
N2 C24 C29 C28 179.2(2) . . . . ?
N2 C24 C29 C30 -2.7(4) . . . . ?
N1 C12 C13 C14 -178.9(2) . . . . ?
N1 C12 C13 C21 0.4(4) . . . . ?
N1 C12 C17 C16 -179.1(2) . . . . ?
N1 C12 C17 C18 0.5(4) . . . . ?
N3 C36 C37 C38 -114.7(3) . . . . ?
N3 C36 C37 C42 69.4(3) . . . . ?
N3 C43 C44 C45 -127.1(2) . . . . ?
N3 C43 C44 C49 54.0(3) . . . . ?
C11 N2 C24 C25 -59.4(3) . . . . ?
C11 N2 C24 C29 125.2(3) . . . . ?
C11 N1 C12 C13 98.9(3) . . . . ?
C11 N1 C12 C17 -85.8(3) . . . . ?
C11 N3 C36 C37 -100.1(3) . . . . ?
C11 N3 C43 C44 -137.9(2) . . . . ?
C12 N1 C11 Y1 166.0(3) . . . . ?
C12 N1 C11 N2 179.4(2) . . . . ?
C12 N1 C11 N3 2.1(4) . . . . ?
C12 C13 C14 C15 -3.4(4) . . . . ?
C12 C13 C21 C22 -117.4(3) . . . . ?
C12 C13 C21 C23 118.9(3) . . . . ?
C12 C17 C18 C19 121.8(3) . . . . ?
C12 C17 C18 C20 -116.3(3) . . . . ?
C13 C12 C17 C16 -3.9(4) . . . . ?
C13 C12 C17 C18 175.7(3) . . . . ?
C13 C14 C15 C16 -0.8(5) . . . . ?
C14 C13 C21 C22 62.0(3) . . . . ?
C14 C13 C21 C23 -61.7(3) . . . . ?
C14 C15 C16 C17 2.7(5) . . . . ?
C15 C16 C17 C12 -0.3(4) . . . . ?
C15 C16 C17 C18 -180.0(3) . . . . ?
C16 C17 C18 C19 -58.5(4) . . . . ?
C16 C17 C18 C20 63.4(3) . . . . ?
C17 C12 C13 C14 5.7(4) . . . . ?
C17 C12 C13 C21 -174.9(2) . . . . ?
C21 C13 C14 C15 177.2(3) . . . . ?
C24 N2 C11 Y1 165.4(3) . . . . ?
C24 N2 C11 N1 151.4(2) . . . . ?
C24 N2 C11 N3 -31.1(4) . . . . ?
C24 C25 C26 C27 1.9(4) . . . . ?
C24 C25 C33 C34 161.2(2) . . . . ?
C24 C25 C33 C35 -75.0(3) . . . . ?
C24 C29 C30 C31 -121.3(3) . . . . ?
C24 C29 C30 C32 114.9(3) . . . . ?
C25 C24 C29 C28 3.8(4) . . . . ?
C25 C24 C29 C30 -178.1(3) . . . . ?
C25 C26 C27 C28 1.5(5) . . . . ?
C26 C25 C33 C34 -23.1(4) . . . . ?
C26 C25 C33 C35 100.7(3) . . . . ?
C26 C27 C28 C29 -2.2(5) . . . . ?
C27 C28 C29 C24 -0.4(5) . . . . ?
C27 C28 C29 C30 -178.6(3) . . . . ?
C28 C29 C30 C31 56.8(4) . . . . ?
C28 C29 C30 C32 -67.0(4) . . . . ?
C29 C24 C25 C26 -4.5(4) . . . . ?
C29 C24 C25 C33 171.3(2) . . . . ?
C33 C25 C26 C27 -174.0(3) . . . . ?
C36 N3 C11 Y1 46.3(8) . . . . ?
C36 N3 C11 N2 -26.7(4) . . . . ?
C36 N3 C11 N1 150.4(2) . . . . ?
C36 N3 C43 C44 54.2(3) . . . . ?
C36 C37 C38 C39 -175.0(3) . . . . ?
C36 C37 C42 C41 175.2(3) . . . . ?
C37 C38 C39 C40 -0.2(5) . . . . ?
C38 C37 C42 C41 -0.8(4) . . . . ?
C38 C39 C40 C41 -0.9(6) . . . . ?
C39 C40 C41 C42 1.0(5) . . . . ?
C40 C41 C42 C37 -0.2(5) . . . . ?
C42 C37 C38 C39 1.0(4) . . . . ?
C43 N3 C11 Y1 -120.7(7) . . . . ?
C43 N3 C11 N2 166.4(2) . . . . ?
C43 N3 C11 N1 -16.5(4) . . . . ?
C43 N3 C36 C37 68.3(3) . . . . ?
C43 C44 C45 C46 -178.6(3) . . . . ?
C43 C44 C49 C48 179.1(2) . . . . ?
C44 C45 C46 C47 -0.5(4) . . . . ?
C45 C44 C49 C48 0.2(4) . . . . ?
C45 C46 C47 C48 0.1(5) . . . . ?
C46 C47 C48 C49 0.4(4) . . . . ?
C47 C48 C49 C44 -0.5(4) . . . . ?
C49 C44 C45 C46 0.4(4) . . . . ?
